data_2243813
loop_
_publ_author_name
'Mohamed-Ezzat, Reham A.'
'Elgemeie, Galal H.'
'Jones, Peter G.'

_publ_section_title
;
 Crystal structures of
 (<i>E</i>)-2-amino-4-methylsulfanyl-6-oxo-1-(1-phenylethylideneamino)-1,6-dihydropyrimidine-5-carbonitrile
 and
 (<i>E</i>)-2-amino-4-methylsulfanyl-6-oxo-1-[1-(pyridin-2-yl)ethylideneamino]-1,6-dihydropyrimidine-5-carbonitrile
;
_journal_coeditor_code JY2007
_journal_issue 5
_journal_name_full 'Acta Crystallographica Section E'
_journal_page_first 547
_journal_page_last 550
_journal_paper_doi 10.1107/S2056989021004126
_journal_volume 77
_journal_year 2021
_chemical_formula_iupac 'C14 H13 N5 O S'
_chemical_formula_moiety 'C14 H13 N5 O S'
_chemical_formula_sum 'C14 H13 N5 O S'
_chemical_formula_weight 299.35
_chemical_name_systematic
(<i>E</i>)-2-Amino-4-methylsulfanyl-6-oxo-1-(1-phenylethylideneamino)-1,6-dihydropyrimidine-5-carbonitrile
_space_group_crystal_system monoclinic
_space_group_IT_number 14
_space_group_name_Hall '-P 2ybc'
_space_group_name_H-M_alt 'P 1 21/c 1'
_atom_sites_solution_hydrogens mixed
_atom_sites_solution_primary dual
_audit_creation_method SHELXL-2018/3
_cell_angle_alpha 90
_cell_angle_beta 91.7607(16)
_cell_angle_gamma 90
_cell_formula_units_Z 4
_cell_length_a 12.15369(18)
_cell_length_b 14.9466(2)
_cell_length_c 7.68691(16)
_cell_measurement_reflns_used 58984
_cell_measurement_temperature 100(2)
_cell_measurement_theta_max 77.0950
_cell_measurement_theta_min 3.6310
_cell_volume 1395.72(4)
_computing_cell_refinement
;
CrysAlisPro (Rigaku OD, 2021)
;
_computing_data_collection
;
CrysAlisPro (Rigaku OD, 2021)
;
_computing_data_reduction
;
CrysAlisPro (Rigaku OD, 2021)
;
_computing_molecular_graphics
;
XP (Siemens, 1994)
;
_computing_publication_material
;
<i>SHELXL2018/3</i> (Sheldrick, 2015b)
;
_computing_structure_refinement
;
<i>SHELXL2018/3</i> (Sheldrick, 2015b)
;
_computing_structure_solution
;
SHELXT (Sheldrick, 2015a)
;
_diffrn_ambient_temperature 100(2)
_diffrn_detector_area_resol_mean 10.0000
_diffrn_measured_fraction_theta_full 0.999
_diffrn_measured_fraction_theta_max 0.994
_diffrn_measurement_device_type 'Rigaku XtaLAB Synergy, Single source at home/near, HyPix'
_diffrn_measurement_method '\w scans'
_diffrn_radiation_type CuK\a
_diffrn_radiation_wavelength 1.54184
_diffrn_reflns_av_R_equivalents 0.0610
_diffrn_reflns_av_unetI/netI 0.0130
_diffrn_reflns_limit_h_max 15
_diffrn_reflns_limit_h_min -15
_diffrn_reflns_limit_k_max 18
_diffrn_reflns_limit_k_min -18
_diffrn_reflns_limit_l_max 9
_diffrn_reflns_limit_l_min -9
_diffrn_reflns_number 104992
_diffrn_reflns_theta_full 77.000
_diffrn_reflns_theta_max 77.738
_diffrn_reflns_theta_min 3.638
_diffrn_source 'micro-focus sealed X-ray tube'
_exptl_absorpt_coefficient_mu 2.123
_exptl_absorpt_correction_T_max 1.00000
_exptl_absorpt_correction_T_min 0.63606
_exptl_absorpt_correction_type multi-scan
_exptl_absorpt_process_details
;
(CrysAlisPro; Rigaku OD, 2021)
;
_exptl_crystal_colour 'pale yellow'
_exptl_crystal_density_diffrn 1.425
_exptl_crystal_description plate
_exptl_crystal_F_000 624
_exptl_crystal_size_max 0.2
_exptl_crystal_size_mid 0.2
_exptl_crystal_size_min 0.02
_refine_diff_density_max 0.401
_refine_diff_density_min -0.348
_refine_ls_extinction_method none
_refine_ls_goodness_of_fit_ref 1.063
_refine_ls_hydrogen_treatment mixed
_refine_ls_matrix_type full
_refine_ls_number_parameters 200
_refine_ls_number_reflns 2958
_refine_ls_number_restraints 0
_refine_ls_restrained_S_all 1.063
_refine_ls_R_factor_all 0.0409
_refine_ls_R_factor_gt 0.0395
_refine_ls_shift/su_max 0.001
_refine_ls_shift/su_mean 0.000
_refine_ls_structure_factor_coef Fsqd
_refine_ls_weighting_details 'w=1/[\s^2^(Fo^2^)+(0.0516P)^2^+0.8822P] where P=(Fo^2^+2Fc^2^)/3'
_refine_ls_weighting_scheme calc
_refine_ls_wR_factor_gt 0.1048
_refine_ls_wR_factor_ref 0.1059
_reflns_number_gt 2842
_reflns_number_total 2958
_reflns_threshold_expression 'I > 2\s(I)'
_cod_data_source_file jy2007sup1.cif
_cod_data_source_block 3a
_cod_original_sg_symbol_H-M 'P 21/c'
_cod_database_code 2243813
_shelx_space_group_comment
;
The symmetry employed for this shelxl refinement is uniquely defined
by the following loop, which should always be used as a source of
symmetry information in preference to the above space-group names.
They are only intended as comments.
;
_shelx_estimated_absorpt_t_min 0.676
_shelx_estimated_absorpt_t_max 0.959

loop_
_space_group_symop_operation_xyz
'x, y, z'
'-x, y+1/2, -z+1/2'
'-x, -y, -z'
'x, -y-1/2, z-1/2'

loop_
_atom_site_type_symbol
_atom_site_label
_atom_site_fract_x
_atom_site_fract_y
_atom_site_fract_z
_atom_site_U_iso_or_equiv
_atom_site_adp_type
_atom_site_calc_flag
_atom_site_occupancy
_atom_site_disorder_assembly
_atom_site_disorder_group
N N1 0.47431(10) 0.36271(8) 0.24782(18) 0.0248(3) Uani d 1 . .
N N2 0.37697(11) 0.37729(8) 0.34251(18) 0.0264(3) Uani d 1 . .
C C2 0.53906(13) 0.43583(10) 0.2177(2) 0.0253(3) Uani d 1 . .
N N6 0.50093(13) 0.51489(9) 0.2657(2) 0.0299(3) Uani d 1 . .
H H061 0.5387(18) 0.5609(17) 0.251(3) 0.043(6) Uiso d 1 . .
H H062 0.441(2) 0.5174(16) 0.319(3) 0.050(7) Uiso d 1 . .
N N3 0.63513(11) 0.43021(8) 0.13939(17) 0.0252(3) Uani d 1 . .
C C4 0.67045(12) 0.34825(10) 0.1009(2) 0.0240(3) Uani d 1 . .
S S1 0.79679(3) 0.33529(3) -0.00002(6) 0.03105(14) Uani d 1 . .
C C5 0.61368(12) 0.26976(9) 0.1394(2) 0.0238(3) Uani d 1 . .
C C6 0.50952(13) 0.27387(9) 0.2196(2) 0.0241(3) Uani d 1 . .
O O1 0.45193(9) 0.21063(7) 0.26161(15) 0.0286(3) Uani d 1 . .
C C7 0.28666(13) 0.35750(9) 0.2578(2) 0.0260(3) Uani d 1 . .
C C8 0.27945(15) 0.32587(13) 0.0737(2) 0.0376(4) Uani d 1 . .
H H8A 0.343475 0.347475 0.011570 0.056 Uiso calc 1 . .
H H8B 0.211966 0.349048 0.017032 0.056 Uiso calc 1 . .
H H8C 0.278191 0.260323 0.071499 0.056 Uiso calc 1 . .
C C9 0.18442(13) 0.36712(10) 0.3563(2) 0.0275(3) Uani d 1 . .
C C10 0.08665(16) 0.33019(13) 0.2925(3) 0.0387(4) Uani d 1 . .
H H10 0.084914 0.300421 0.183268 0.046 Uiso calc 1 . .
C C11 -0.00923(16) 0.33629(15) 0.3871(3) 0.0472(5) Uani d 1 . .
H H11 -0.075770 0.310997 0.341450 0.057 Uiso calc 1 . .
C C12 -0.00802(16) 0.37845(15) 0.5449(3) 0.0459(5) Uani d 1 . .
H H12 -0.073084 0.381751 0.610018 0.055 Uiso calc 1 . .
C C13 0.08929(16) 0.41639(15) 0.6092(3) 0.0458(5) Uani d 1 . .
H H13 0.090130 0.446323 0.718242 0.055 Uiso calc 1 . .
C C14 0.18491(15) 0.41128(12) 0.5170(2) 0.0351(4) Uani d 1 . .
H H14 0.250819 0.437667 0.562552 0.042 Uiso calc 1 . .
N N4 0.68678(12) 0.11352(9) 0.0616(2) 0.0315(3) Uani d 1 . .
C C15 0.65497(12) 0.18367(10) 0.0965(2) 0.0256(3) Uani d 1 . .
C C16 0.83220(16) 0.44877(12) -0.0485(3) 0.0419(4) Uani d 1 . .
H H16A 0.792700 0.467742 -0.155236 0.063 Uiso calc 1 . .
H H16B 0.911681 0.453120 -0.064728 0.063 Uiso calc 1 . .
H H16C 0.811591 0.487512 0.048102 0.063 Uiso calc 1 . .

loop_
_atom_site_aniso_label
_atom_site_aniso_U_11
_atom_site_aniso_U_22
_atom_site_aniso_U_33
_atom_site_aniso_U_12
_atom_site_aniso_U_13
_atom_site_aniso_U_23
N1 0.0263(6) 0.0142(6) 0.0343(7) 0.0000(5) 0.0071(5) -0.0012(5)
N2 0.0272(6) 0.0182(6) 0.0342(7) 0.0009(5) 0.0066(5) -0.0017(5)
C2 0.0304(8) 0.0157(7) 0.0300(8) -0.0013(6) 0.0013(6) 0.0014(6)
N6 0.0334(7) 0.0140(6) 0.0427(8) -0.0005(5) 0.0080(6) -0.0015(5)
N3 0.0277(6) 0.0172(6) 0.0307(7) -0.0014(5) 0.0036(5) 0.0010(5)
C4 0.0250(7) 0.0202(7) 0.0268(8) -0.0008(5) 0.0001(6) 0.0017(6)
S1 0.0273(2) 0.0258(2) 0.0404(3) 0.00045(14) 0.00645(16) 0.00140(15)
C5 0.0268(7) 0.0155(7) 0.0292(8) 0.0015(5) 0.0020(6) 0.0003(5)
C6 0.0281(7) 0.0151(6) 0.0293(8) 0.0011(5) 0.0024(6) 0.0004(5)
O1 0.0321(6) 0.0147(5) 0.0395(6) -0.0013(4) 0.0085(5) 0.0017(4)
C7 0.0326(8) 0.0133(6) 0.0323(8) 0.0012(6) 0.0022(6) 0.0009(6)
C8 0.0372(9) 0.0407(10) 0.0347(9) 0.0056(7) -0.0016(7) -0.0074(7)
C9 0.0293(8) 0.0177(7) 0.0357(8) 0.0006(6) 0.0024(6) 0.0042(6)
C10 0.0386(10) 0.0376(10) 0.0398(10) -0.0085(7) -0.0007(8) 0.0043(8)
C11 0.0309(9) 0.0582(13) 0.0523(12) -0.0121(8) -0.0017(8) 0.0152(10)
C12 0.0310(9) 0.0529(12) 0.0544(12) 0.0046(8) 0.0113(8) 0.0105(9)
C13 0.0400(10) 0.0495(11) 0.0485(11) 0.0038(9) 0.0118(8) -0.0079(9)
C14 0.0317(8) 0.0314(8) 0.0423(10) 0.0003(7) 0.0055(7) -0.0062(7)
N4 0.0328(7) 0.0215(7) 0.0404(8) 0.0024(5) 0.0059(6) 0.0005(6)
C15 0.0254(7) 0.0206(7) 0.0310(8) -0.0006(6) 0.0029(6) 0.0020(6)
C16 0.0404(10) 0.0290(9) 0.0571(12) -0.0104(7) 0.0146(8) -0.0067(8)

loop_
_atom_type_symbol
_atom_type_description
_atom_type_scat_dispersion_real
_atom_type_scat_dispersion_imag
_atom_type_scat_source
C C 0.0181 0.0091 'International Tables Vol C Tables 4.2.6.8 and 6.1.1.4'
H H 0.0000 0.0000 'International Tables Vol C Tables 4.2.6.8 and 6.1.1.4'
N N 0.0311 0.0180 'International Tables Vol C Tables 4.2.6.8 and 6.1.1.4'
O O 0.0492 0.0322 'International Tables Vol C Tables 4.2.6.8 and 6.1.1.4'
S S 0.3331 0.5567 'International Tables Vol C Tables 4.2.6.8 and 6.1.1.4'

loop_
_geom_angle_atom_site_label_1
_geom_angle_atom_site_label_2
_geom_angle_atom_site_label_3
_geom_angle_site_symmetry_1
_geom_angle_site_symmetry_3
_geom_angle
_geom_angle_publ_flag
C2 N1 C6 . . 123.03(13) ?
C2 N1 N2 . . 117.02(12) ?
C6 N1 N2 . . 118.81(11) ?
C7 N2 N1 . . 114.40(13) y
N6 C2 N3 . . 120.02(14) ?
N6 C2 N1 . . 117.16(14) ?
N3 C2 N1 . . 122.79(13) ?
C2 N3 C4 . . 116.77(13) ?
N3 C4 C5 . . 124.02(14) y
N3 C4 S1 . . 119.47(11) ?
C5 C4 S1 . . 116.49(11) ?
C4 S1 C16 . . 101.93(8) y
C4 C5 C15 . . 122.01(14) ?
C4 C5 C6 . . 120.40(13) ?
C15 C5 C6 . . 117.57(13) ?
O1 C6 N1 . . 120.40(13) ?
O1 C6 C5 . . 127.05(13) ?
N1 C6 C5 . . 112.55(12) y
N2 C7 C9 . . 115.63(14) ?
N2 C7 C8 . . 125.04(15) ?
C9 C7 C8 . . 119.32(15) ?
C10 C9 C14 . . 118.69(16) ?
C10 C9 C7 . . 120.25(16) ?
C14 C9 C7 . . 121.04(15) ?
C9 C10 C11 . . 120.68(19) ?
C12 C11 C10 . . 120.41(18) ?
C11 C12 C13 . . 119.33(18) ?
C14 C13 C12 . . 121.04(19) ?
C13 C14 C9 . . 119.84(17) ?
N4 C15 C5 . . 178.96(16) ?
C2 N6 H061 . . 120.0(16) ?
C2 N6 H062 . . 119.2(17) ?
H061 N6 H062 . . 121(2) ?
C7 C8 H8A . . 109.5 ?
C7 C8 H8B . . 109.5 ?
H8A C8 H8B . . 109.5 ?
C7 C8 H8C . . 109.5 ?
H8A C8 H8C . . 109.5 ?
H8B C8 H8C . . 109.5 ?
C9 C10 H10 . . 119.7 ?
C11 C10 H10 . . 119.7 ?
C12 C11 H11 . . 119.8 ?
C10 C11 H11 . . 119.8 ?
C11 C12 H12 . . 120.3 ?
C13 C12 H12 . . 120.3 ?
C14 C13 H13 . . 119.5 ?
C12 C13 H13 . . 119.5 ?
C13 C14 H14 . . 120.1 ?
C9 C14 H14 . . 120.1 ?
S1 C16 H16A . . 109.5 ?
S1 C16 H16B . . 109.5 ?
H16A C16 H16B . . 109.5 ?
S1 C16 H16C . . 109.5 ?
H16A C16 H16C . . 109.5 ?
H16B C16 H16C . . 109.5 ?

loop_
_geom_bond_atom_site_label_1
_geom_bond_atom_site_label_2
_geom_bond_site_symmetry_2
_geom_bond_distance
_geom_bond_publ_flag
N1 C2 . 1.3705(19) ?
N1 C6 . 1.4138(18) ?
N1 N2 . 1.4248(17) y
N2 C7 . 1.293(2) ?
C2 N6 . 1.326(2) ?
C2 N3 . 1.333(2) y
N3 C4 . 1.3343(19) ?
C4 C5 . 1.397(2) ?
C4 S1 . 1.7522(16) y
S1 C16 . 1.7918(19) y
C5 C15 . 1.424(2) ?
C5 C6 . 1.427(2) ?
C6 O1 . 1.2253(18) ?
C7 C9 . 1.482(2) ?
C7 C8 . 1.492(2) ?
C9 C10 . 1.386(2) ?
C9 C14 . 1.401(2) ?
C10 C11 . 1.395(3) ?
C11 C12 . 1.367(3) ?
C12 C13 . 1.389(3) ?
C13 C14 . 1.382(3) ?
N4 C15 . 1.152(2) ?
N6 H061 . 0.84(2) ?
N6 H062 . 0.84(2) ?
C8 H8A . 0.9800 ?
C8 H8B . 0.9800 ?
C8 H8C . 0.9800 ?
C10 H10 . 0.9500 ?
C11 H11 . 0.9500 ?
C12 H12 . 0.9500 ?
C13 H13 . 0.9500 ?
C14 H14 . 0.9500 ?
C16 H16A . 0.9800 ?
C16 H16B . 0.9800 ?
C16 H16C . 0.9800 ?

loop_
_geom_hbond_atom_site_label_D
_geom_hbond_atom_site_label_H
_geom_hbond_atom_site_label_A
_geom_hbond_site_symmetry_A
_geom_hbond_distance_DH
_geom_hbond_distance_HA
_geom_hbond_distance_DA
_geom_hbond_angle_DHA
_geom_hbond_publ_flag
N6 H061 O1 2_655 0.84(2) 2.24(3) 2.9899(17) 149(2) yes
N6 H062 N4 2_655 0.84(2) 2.33(2) 3.054(2) 144(2) yes
C8 H8A O1 4_565 0.98 2.52 3.279(2) 134.4 yes
N6 H062 N2 . 0.84(2) 2.25(2) 2.6273(19) 108(2) yes

loop_
_geom_torsion_atom_site_label_1
_geom_torsion_atom_site_label_2
_geom_torsion_atom_site_label_3
_geom_torsion_atom_site_label_4
_geom_torsion_site_symmetry_1
_geom_torsion_site_symmetry_2
_geom_torsion_site_symmetry_3
_geom_torsion_site_symmetry_4
_geom_torsion
_geom_torsion_publ_flag
C2 N1 N2 C7 . . . . 118.94(15) ?
C6 N1 N2 C7 . . . . -72.88(18) ?
C6 N1 C2 N6 . . . . -173.38(14) ?
N2 N1 C2 N6 . . . . -5.7(2) ?
C6 N1 C2 N3 . . . . 8.5(2) ?
N2 N1 C2 N3 . . . . 176.15(14) ?
N6 C2 N3 C4 . . . . 177.46(15) ?
N1 C2 N3 C4 . . . . -4.5(2) ?
C2 N3 C4 C5 . . . . -0.7(2) ?
C2 N3 C4 S1 . . . . -179.30(11) ?
N3 C4 S1 C16 . . . . -7.90(16) ?
C5 C4 S1 C16 . . . . 173.40(13) ?
N3 C4 C5 C15 . . . . -179.67(15) ?
S1 C4 C5 C15 . . . . -1.0(2) ?
N3 C4 C5 C6 . . . . 2.1(3) ?
S1 C4 C5 C6 . . . . -179.25(12) ?
C2 N1 C6 O1 . . . . 174.16(15) ?
N2 N1 C6 O1 . . . . 6.7(2) ?
C2 N1 C6 C5 . . . . -6.5(2) ?
N2 N1 C6 C5 . . . . -173.87(13) ?
C4 C5 C6 O1 . . . . -179.25(16) ?
C15 C5 C6 O1 . . . . 2.5(3) ?
C4 C5 C6 N1 . . . . 1.4(2) ?
C15 C5 C6 N1 . . . . -176.89(14) ?
N1 N2 C7 C9 . . . . 176.69(12) y
N1 N2 C7 C8 . . . . -2.8(2) ?
N2 C7 C9 C10 . . . . -166.23(15) y
C8 C7 C9 C10 . . . . 13.2(2) ?
N2 C7 C9 C14 . . . . 12.1(2) y
C8 C7 C9 C14 . . . . -168.47(16) ?
C14 C9 C10 C11 . . . . -0.5(3) ?
C7 C9 C10 C11 . . . . 177.85(16) ?
C9 C10 C11 C12 . . . . -0.4(3) ?
C10 C11 C12 C13 . . . . 1.0(3) ?
C11 C12 C13 C14 . . . . -0.7(3) ?
C12 C13 C14 C9 . . . . -0.1(3) ?
C10 C9 C14 C13 . . . . 0.7(3) ?
C7 C9 C14 C13 . . . . -177.59(16) ?

_cod_database_fobs_code 2243813
